data_4328543
loop_
_publ_author_name
'Zheng Ying Wu'
'Paula Brandao'
'Zhi Lin'

_publ_section_title
;
 Crystallization of New Samarium Polyborates
;
_journal_name_full 'Inorganic Chemistry'
_journal_page_first 3088
_journal_page_last 3093
_journal_paper_doi 10.1021/ic202516z
_journal_volume 51
_journal_year 2012
_chemical_formula_sum 'B9 H6 O18 Sm'
_chemical_formula_weight 541.69
_chemical_name_systematic
; 
 ? 
;
_space_group_IT_number 14
_symmetry_cell_setting monoclinic
_symmetry_space_group_name_Hall '-P 2yn'
_symmetry_space_group_name_H-M 'P 1 21/n 1'
_atom_sites_solution_hydrogens geom
_atom_sites_solution_primary direct
_atom_sites_solution_secondary difmap
_audit_creation_method SHELXL-97
_cell_angle_alpha 90.00
_cell_angle_beta 90.073(3)
_cell_angle_gamma 90.00
_cell_formula_units_Z 4
_cell_length_a 7.6863(5)
_cell_length_b 16.5408(9)
_cell_length_c 9.8434(6)
_cell_measurement_temperature 150(2)
_cell_volume 1251.46(13)
_computing_cell_refinement 'Bruker SMART'
_computing_data_collection 'Bruker SMART'
_computing_data_reduction 'Bruker SAINT'
_computing_molecular_graphics 'PLATON (Spek, 2008)'
_computing_publication_material 'SHELXL-97 (Sheldrick, 1997)'
_computing_structure_refinement 'SHELXL-97 (Sheldrick, 1997)'
_computing_structure_solution 'SHELXS-97 (Sheldrick, 1990)'
_diffrn_ambient_temperature 150(2)
_diffrn_measured_fraction_theta_full 0.966
_diffrn_measured_fraction_theta_max 0.966
_diffrn_measurement_device_type CCD
_diffrn_measurement_method 'omega and phi scans'
_diffrn_radiation_monochromator graphite
_diffrn_radiation_source 'fine-focus sealed tube'
_diffrn_radiation_type MoK\a
_diffrn_radiation_wavelength 0.71073
_diffrn_reflns_av_R_equivalents 0.0373
_diffrn_reflns_av_sigmaI/netI 0.0248
_diffrn_reflns_limit_h_max 11
_diffrn_reflns_limit_h_min -11
_diffrn_reflns_limit_k_max 24
_diffrn_reflns_limit_k_min -25
_diffrn_reflns_limit_l_max 15
_diffrn_reflns_limit_l_min -15
_diffrn_reflns_number 38924
_diffrn_reflns_theta_full 33.19
_diffrn_reflns_theta_max 33.19
_diffrn_reflns_theta_min 2.92
_diffrn_standards_interval_count 0.5
_diffrn_standards_interval_time 10
_exptl_absorpt_coefficient_mu 4.810
_exptl_absorpt_correction_T_max 0.9099
_exptl_absorpt_correction_T_min 0.5133
_exptl_absorpt_correction_type multi-scan
_exptl_crystal_colour colourless
_exptl_crystal_density_diffrn 2.875
_exptl_crystal_description plate
_exptl_crystal_F_000 1028
_exptl_crystal_size_max 0.16
_exptl_crystal_size_mid 0.08
_exptl_crystal_size_min 0.02
_refine_diff_density_max 0.579
_refine_diff_density_min -0.752
_refine_diff_density_rms 0.129
_refine_ls_extinction_method none
_refine_ls_goodness_of_fit_ref 1.083
_refine_ls_hydrogen_treatment mixed
_refine_ls_matrix_type full
_refine_ls_number_parameters 271
_refine_ls_number_reflns 4754
_refine_ls_number_restraints 3
_refine_ls_restrained_S_all 1.083
_refine_ls_R_factor_all 0.0206
_refine_ls_R_factor_gt 0.0175
_refine_ls_shift/su_max 0.002
_refine_ls_shift/su_mean 0.000
_refine_ls_structure_factor_coef Fsqd
_refine_ls_weighting_details 'w=1/[\s^2^(Fo^2^)+(0.0124P)^2^+1.1297P] where P=(Fo^2^+2Fc^2^)/3'
_refine_ls_weighting_scheme calc
_refine_ls_wR_factor_gt 0.0375
_refine_ls_wR_factor_ref 0.0385
_reflns_number_gt 4310
_reflns_number_total 4754
_reflns_threshold_expression >2sigma(I)
_cod_data_source_file ic202516z_si_004.cif
_cod_data_source_block compound3
_cod_depositor_comments
;
The following automatic conversions were performed:

'_refine_ls_weighting_scheme' value 'calc
w=1/[\s^2^(Fo^2^)+(0.0124P)^2^+1.1297P] where P=(Fo^2^+2Fc^2^)/3' was
changed to 'calc'. New tag '_refine_ls_weighting_details' was
created. The value of the new tag was set to
'w=1/[\s^2^(Fo^2^)+(0.0124P)^2^+1.1297P] where P=(Fo^2^+2Fc^2^)/3'.

Automatic conversion script
Id: cif_fix_values 3143 2015-03-26 13:38:13Z robertas 
;
_cod_original_formula_sum 'H6 B9 O18 Sm'
_cod_database_code 4328543

loop_
_symmetry_equiv_pos_as_xyz
'x, y, z'
'-x+1/2, y+1/2, -z+1/2'
'-x, -y, -z'
'x-1/2, -y-1/2, z-1/2'

loop_
_atom_site_label
_atom_site_type_symbol
_atom_site_fract_x
_atom_site_fract_y
_atom_site_fract_z
_atom_site_U_iso_or_equiv
_atom_site_adp_type
_atom_site_occupancy
_atom_site_calc_flag
_atom_site_refinement_flags
Sm Sm 0.743099(10) 0.211538(4) 0.860790(8) 0.00374(3) Uani 1 d .
O1 O 0.87451(16) -0.01543(7) 0.78193(12) 0.0085(2) Uani 1 d .
O2 O 0.03484(17) 0.51594(7) 0.82238(13) 0.0098(2) Uani 1 d D
H2 H 0.006(3) 0.5393(12) 0.8917(15) 0.012 Uiso 1 d D
O3 O 1.23698(14) 0.13764(7) 0.85824(12) 0.0060(2) Uani 1 d .
O4 O 0.45688(15) 0.21006(6) 0.74330(12) 0.0050(2) Uani 1 d .
O5 O 0.75321(15) 0.21506(7) 1.11113(12) 0.0057(2) Uani 1 d .
O6 O 0.66103(16) 0.07692(7) 0.87338(13) 0.0075(2) Uani 1 d .
H6 H 0.595(3) 0.0542(14) 0.827(2) 0.009 Uiso 1 d .
O7 O 0.45489(15) 0.21898(7) 0.97508(12) 0.0052(2) Uani 1 d .
O8 O 1.18201(16) 0.01341(7) 0.97634(13) 0.0072(2) Uani 1 d .
H8 H 1.244(3) -0.0017(13) 0.923(2) 0.009 Uiso 1 d .
O9 O 0.75812(15) 0.19517(7) 0.59839(12) 0.0051(2) Uani 1 d .
O10 O 0.97522(15) 0.26263(7) 0.71436(12) 0.0060(2) Uani 1 d .
O11 O 0.11170(16) 0.39478(7) 0.72089(12) 0.0076(2) Uani 1 d .
O12 O 0.97438(15) 0.27868(7) 1.00006(12) 0.0055(2) Uani 1 d .
O13 O 1.14656(16) 0.13952(7) 1.09425(12) 0.0078(2) Uani 1 d .
O14 O 0.11279(15) 0.40519(7) 0.96412(12) 0.0064(2) Uani 1 d .
O15 O 0.22472(14) 0.28592(6) 0.85505(11) 0.0043(2) Uani 1 d .
O16 O 0.94588(15) 0.10504(7) 0.91275(12) 0.0068(2) Uani 1 d .
O17 O 0.65909(16) 0.35825(7) 0.83117(13) 0.0083(2) Uani 1 d .
H17 H 0.648(3) 0.3826(14) 0.898(2) 0.010 Uiso 1 d .
B1 B 1.1266(2) 0.10327(10) 0.9587(2) 0.0066(3) Uani 1 d .
B2 B 0.3367(2) 0.20824(10) 0.86039(19) 0.0051(3) Uani 1 d .
B3 B 0.8292(2) 0.03758(11) 0.8934(2) 0.0071(3) Uani 1 d .
B4 B 0.1434(2) 0.31990(11) 0.98242(18) 0.0052(3) Uani 1 d .
B5 B 0.1406(2) 0.30925(11) 0.72366(19) 0.0051(3) Uani 1 d .
B6 B 0.0871(2) 0.43773(11) 0.83759(19) 0.0065(3) Uani 1 d .
B7 B 0.9012(2) 0.26083(10) 1.12229(19) 0.0052(3) Uani 1 d .
B8 B 0.8974(2) 0.24713(11) 0.59192(19) 0.0057(3) Uani 1 d .
B9 B 0.8568(2) -0.09702(11) 0.7885(2) 0.0077(3) Uani 1 d .
O100 O 0.1016(2) 0.08590(10) 0.58744(15) 0.0205(3) Uani 1 d D
H10A H 0.015(2) 0.0612(14) 0.613(3) 0.025 Uiso 1 d D
H10B H 0.152(3) 0.0947(16) 0.6592(16) 0.025 Uiso 1 d D

loop_
_atom_site_aniso_label
_atom_site_aniso_U_11
_atom_site_aniso_U_22
_atom_site_aniso_U_33
_atom_site_aniso_U_23
_atom_site_aniso_U_13
_atom_site_aniso_U_12
Sm 0.00390(4) 0.00389(4) 0.00342(4) 0.00022(3) 0.00005(3) 0.00003(2)
O1 0.0128(6) 0.0052(5) 0.0077(6) -0.0002(4) 0.0019(5) -0.0004(4)
O2 0.0174(6) 0.0061(5) 0.0060(6) -0.0002(4) -0.0003(5) 0.0037(4)
O3 0.0064(5) 0.0051(5) 0.0065(5) 0.0005(4) 0.0005(4) -0.0012(4)
O4 0.0046(5) 0.0060(5) 0.0046(5) 0.0006(4) 0.0013(4) 0.0002(4)
O5 0.0040(5) 0.0090(5) 0.0042(5) 0.0000(4) 0.0002(4) -0.0014(4)
O6 0.0076(6) 0.0055(5) 0.0095(6) -0.0009(4) -0.0035(5) -0.0007(4)
O7 0.0050(5) 0.0070(5) 0.0035(5) -0.0002(4) -0.0004(4) 0.0006(4)
O8 0.0082(6) 0.0061(5) 0.0073(6) 0.0002(4) 0.0022(5) 0.0019(4)
O9 0.0050(5) 0.0069(5) 0.0034(5) 0.0001(4) -0.0003(4) -0.0007(4)
O10 0.0045(5) 0.0085(5) 0.0051(5) 0.0008(4) -0.0007(4) -0.0006(4)
O11 0.0125(6) 0.0055(5) 0.0049(5) 0.0004(4) 0.0002(4) 0.0024(4)
O12 0.0044(5) 0.0079(5) 0.0044(5) -0.0002(4) 0.0001(4) -0.0005(4)
O13 0.0108(6) 0.0058(5) 0.0067(6) -0.0005(4) -0.0004(4) 0.0000(4)
O14 0.0101(6) 0.0043(5) 0.0049(5) 0.0001(4) 0.0001(4) 0.0015(4)
O15 0.0043(5) 0.0057(5) 0.0028(5) -0.0002(4) -0.0011(4) 0.0011(4)
O16 0.0054(5) 0.0051(5) 0.0098(6) 0.0001(4) -0.0005(4) -0.0003(4)
O17 0.0123(6) 0.0067(5) 0.0059(6) 0.0002(4) -0.0002(5) 0.0013(4)
B1 0.0082(8) 0.0039(7) 0.0077(8) -0.0002(6) 0.0000(7) 0.0005(6)
B2 0.0050(7) 0.0057(7) 0.0047(8) -0.0007(6) 0.0004(6) 0.0002(6)
B3 0.0085(8) 0.0053(7) 0.0077(8) 0.0003(6) 0.0002(7) -0.0011(6)
B4 0.0062(8) 0.0054(7) 0.0040(8) -0.0009(6) 0.0003(6) -0.0002(6)
B5 0.0042(7) 0.0063(7) 0.0048(8) 0.0004(6) 0.0009(6) 0.0008(6)
B6 0.0066(8) 0.0062(7) 0.0068(8) 0.0001(6) 0.0009(6) -0.0007(6)
B7 0.0060(8) 0.0048(7) 0.0047(8) 0.0009(6) -0.0005(6) 0.0016(6)
B8 0.0057(8) 0.0062(7) 0.0053(8) -0.0002(6) 0.0003(6) 0.0013(6)
B9 0.0063(8) 0.0066(7) 0.0103(9) -0.0011(6) 0.0000(7) -0.0003(6)
O100 0.0194(8) 0.0299(8) 0.0122(7) 0.0049(6) 0.0009(6) -0.0036(6)

loop_
_atom_type_symbol
_atom_type_description
_atom_type_scat_dispersion_real
_atom_type_scat_dispersion_imag
_atom_type_scat_source
B B 0.0013 0.0007 'International Tables Vol C Tables 4.2.6.8 and 6.1.1.4'
H H 0.0000 0.0000 'International Tables Vol C Tables 4.2.6.8 and 6.1.1.4'
O O 0.0106 0.0060 'International Tables Vol C Tables 4.2.6.8 and 6.1.1.4'
Sm Sm -0.1638 3.4418 'International Tables Vol C Tables 4.2.6.8 and 6.1.1.4'

loop_
_geom_angle_atom_site_label_1
_geom_angle_atom_site_label_2
_geom_angle_atom_site_label_3
_geom_angle
_geom_angle_site_symmetry_1
_geom_angle_site_symmetry_3
O6 Sm O16 57.43(4) . .
O6 Sm O10 124.21(4) . .
O16 Sm O10 84.57(4) . .
O6 Sm O5 88.71(4) . .
O16 Sm O5 77.61(4) . .
O10 Sm O5 123.96(4) . .
O6 Sm O4 76.97(4) . .
O16 Sm O4 131.65(4) . .
O10 Sm O4 112.04(4) . .
O5 Sm O4 119.48(4) . .
O6 Sm O7 77.35(4) . .
O16 Sm O7 121.11(4) . .
O10 Sm O7 154.12(4) . .
O5 Sm O7 64.79(4) . .
O4 Sm O7 54.74(4) . .
O6 Sm O12 126.16(4) . .
O16 Sm O12 75.47(4) . .
O10 Sm O12 69.60(4) . .
O5 Sm O12 54.61(4) . .
O4 Sm O12 152.52(4) . .
O7 Sm O12 111.24(4) . .
O6 Sm O17 149.20(4) . .
O16 Sm O17 153.18(4) . .
O10 Sm O17 77.69(4) . .
O5 Sm O17 95.75(4) . .
O4 Sm O17 74.33(4) . .
O7 Sm O17 77.13(4) . .
O12 Sm O17 79.54(4) . .
O6 Sm O9 88.02(4) . .
O16 Sm O9 96.05(4) . .
O10 Sm O9 54.34(4) . .
O5 Sm O9 173.65(4) . .
O4 Sm O9 64.97(4) . .
O7 Sm O9 119.67(4) . .
O12 Sm O9 123.91(4) . .
O17 Sm O9 89.83(4) . .
O6 Sm B7 109.25(5) . .
O16 Sm B7 75.62(4) . .
O10 Sm B7 96.80(4) . .
O5 Sm B7 27.38(4) . .
O4 Sm B7 140.35(4) . .
O7 Sm B7 87.59(4) . .
O12 Sm B7 27.25(4) . .
O17 Sm B7 86.58(4) . .
O9 Sm B7 150.93(4) . .
O6 Sm B8 110.37(5) . .
O16 Sm B8 94.33(4) . .
O10 Sm B8 27.27(4) . .
O5 Sm B8 151.22(4) . .
O4 Sm B8 86.63(4) . .
O7 Sm B8 138.76(4) . .
O12 Sm B8 96.68(5) . .
O17 Sm B8 78.96(4) . .
O9 Sm B8 27.65(4) . .
B7 Sm B8 123.93(5) . .
O6 Sm B3 28.84(5) . .
O16 Sm B3 28.79(5) . .
O10 Sm B3 103.64(5) . .
O5 Sm B3 84.73(5) . .
O4 Sm B3 103.77(4) . .
O7 Sm B3 101.39(4) . .
O12 Sm B3 102.27(5) . .
O17 Sm B3 178.03(5) . .
O9 Sm B3 89.79(4) . .
B7 Sm B3 94.68(5) . .
B8 Sm B3 101.53(5) . .
B9 O1 B3 122.79(14) . .
B6 O2 H2 116.1(16) . .
B2 O3 B1 130.64(14) 1_655 .
B7 O4 B2 119.75(13) 4_565 .
B7 O4 Sm 133.22(10) 4_565 .
B2 O4 Sm 101.01(9) . .
B7 O5 B5 125.65(14) . 4_666
B7 O5 Sm 96.79(10) . .
B5 O5 Sm 137.07(10) 4_666 .
B3 O6 Sm 101.20(9) . .
B3 O6 H6 116.0(17) . .
Sm O6 H6 127.5(17) . .
B8 O7 B2 120.27(13) 4_566 .
B8 O7 Sm 134.12(10) 4_566 .
B2 O7 Sm 101.40(9) . .
B3 O8 B1 126.99(13) 3_757 .
B3 O8 H8 115.7(17) 3_757 .
B1 O8 H8 114.5(17) . .
B8 O9 B4 122.62(13) . 4_665
B8 O9 Sm 90.95(10) . .
B4 O9 Sm 139.95(10) 4_665 .
B8 O10 B5 121.54(13) . 1_655
B8 O10 Sm 97.80(10) . .
B5 O10 Sm 139.98(10) 1_655 .
B6 O11 B5 121.34(14) . .
B7 O12 B4 124.63(13) . 1_655
B7 O12 Sm 95.39(10) . .
B4 O12 Sm 139.83(10) 1_655 .
B9 O13 B1 124.08(13) 3_757 .
B6 O14 B4 121.41(13) . .
B5 O15 B4 116.29(12) . .
B5 O15 B2 118.90(12) . .
B4 O15 B2 120.78(12) . .
B3 O16 B1 127.98(13) . .
B3 O16 Sm 97.81(9) . .
B1 O16 Sm 134.10(10) . .
B9 O17 Sm 128.90(11) 2_656 .
B9 O17 H17 115.7(17) 2_656 .
Sm O17 H17 115.2(17) . .
O3 B1 O16 110.15(14) . .
O3 B1 O13 113.97(14) . .
O16 B1 O13 111.76(14) . .
O3 B1 O8 107.22(13) . .
O16 B1 O8 108.28(13) . .
O13 B1 O8 105.07(13) . .
O3 B2 O7 117.04(14) 1_455 .
O3 B2 O4 110.40(13) 1_455 .
O7 B2 O4 102.24(13) . .
O3 B2 O15 112.84(13) 1_455 .
O7 B2 O15 105.72(12) . .
O4 B2 O15 107.74(12) . .
O16 B3 O1 114.73(14) . .
O16 B3 O6 102.88(13) . .
O1 B3 O6 112.40(15) . .
O16 B3 O8 110.47(14) . 3_757
O1 B3 O8 108.29(13) . 3_757
O6 B3 O8 107.84(13) . 3_757
O16 B3 Sm 53.40(7) . .
O1 B3 Sm 123.97(11) . .
O6 B3 Sm 49.95(7) . .
O8 B3 Sm 127.52(11) 3_757 .
O14 B4 O9 111.25(13) . 4_566
O14 B4 O12 108.84(13) . 1_455
O9 B4 O12 111.02(13) 4_566 1_455
O14 B4 O15 109.16(13) . .
O9 B4 O15 109.56(13) 4_566 .
O12 B4 O15 106.90(13) 1_455 .
O11 B5 O5 110.43(13) . 4_565
O11 B5 O10 112.20(13) . 1_455
O5 B5 O10 108.48(13) 4_565 1_455
O11 B5 O15 109.76(13) . .
O5 B5 O15 109.16(13) 4_565 .
O10 B5 O15 106.71(13) 1_455 .
O2 B6 O11 116.30(15) . .
O2 B6 O14 120.97(15) . .
O11 B6 O14 122.73(15) . .
O4 B7 O12 124.76(15) 4_666 .
O4 B7 O5 121.89(15) 4_666 .
O12 B7 O5 113.13(15) . .
O4 B7 Sm 172.87(12) 4_666 .
O12 B7 Sm 57.36(8) . .
O5 B7 Sm 55.83(8) . .
O7 B8 O10 121.82(15) 4_665 .
O7 B8 O9 123.61(15) 4_665 .
O10 B8 O9 114.58(15) . .
O7 B8 Sm 166.68(12) 4_665 .
O10 B8 Sm 54.93(8) . .
O9 B8 Sm 61.40(8) . .
O13 B9 O1 124.06(16) 3_757 .
O13 B9 O17 116.29(15) 3_757 2_646
O1 B9 O17 119.65(16) . 2_646
H10A O100 H10B 102(3) . .

loop_
_geom_bond_atom_site_label_1
_geom_bond_atom_site_label_2
_geom_bond_distance
_geom_bond_site_symmetry_2
Sm O6 2.3177(12) .
Sm O16 2.4066(11) .
Sm O10 2.4457(12) .
Sm O5 2.4660(12) .
Sm O4 2.4842(12) .
Sm O7 2.4889(12) .
Sm O12 2.5034(12) .
Sm O17 2.5279(12) .
Sm O9 2.5998(12) .
Sm B7 2.9596(19) .
Sm B8 2.9606(18) .
Sm B3 2.9700(18) .
O1 B9 1.358(2) .
O1 B3 1.447(2) .
O2 B6 1.363(2) .
O2 H2 0.815(9) .
O3 B2 1.397(2) 1_655
O3 B1 1.422(2) .
O4 B7 1.354(2) 4_565
O4 B2 1.478(2) .
O5 B7 1.371(2) .
O5 B5 1.463(2) 4_666
O6 B3 1.461(2) .
O6 H6 0.78(2) .
O7 B8 1.354(2) 4_566
O7 B2 1.459(2) .
O8 B3 1.537(2) 3_757
O8 B1 1.556(2) .
O8 H8 0.75(2) .
O9 B8 1.374(2) .
O9 B4 1.463(2) 4_665
O10 B8 1.369(2) .
O10 B5 1.489(2) 1_655
O11 B6 1.364(2) .
O11 B5 1.432(2) .
O12 B7 1.361(2) .
O12 B4 1.478(2) 1_655
O13 B9 1.351(2) 3_757
O13 B1 1.471(2) .
O14 B6 1.371(2) .
O14 B4 1.442(2) .
O15 B5 1.496(2) .
O15 B4 1.510(2) .
O15 B2 1.548(2) .
O16 B3 1.444(2) .
O16 B1 1.461(2) .
O17 B9 1.397(2) 2_656
O17 H17 0.78(2) .
B2 O3 1.397(2) 1_455
B3 O8 1.537(2) 3_757
B4 O9 1.463(2) 4_566
B4 O12 1.478(2) 1_455
B5 O5 1.463(2) 4_565
B5 O10 1.489(2) 1_455
B7 O4 1.354(2) 4_666
B8 O7 1.354(2) 4_665
B9 O13 1.351(2) 3_757
B9 O17 1.397(2) 2_646
O100 H10A 0.818(10) .
O100 H10B 0.820(10) .
